data_2216374
loop_
_publ_author_name
'Van Hecke, Kristof'
'Nockemann, Peter'
'Binnemans, Koen'
'Van Meervelt, Luc'

_publ_section_title
;
 Dichloridobis(picolinohydrazide)cadmium(II)
;
_journal_coeditor_code CI2521
_journal_issue 12
_journal_name_full 'Acta Crystallographica Section E'
_journal_page_first m3187
_journal_page_last m3187
_journal_paper_doi 10.1107/S1600536807062447
_journal_volume 63
_journal_year 2007
_chemical_formula_iupac '[Cd Cl2 (C6 H7 N3 O)2]'
_chemical_formula_moiety 'C12 H14 Cd Cl2 N6 O2'
_chemical_formula_sum 'C12 H14 Cd Cl2 N6 O2'
_chemical_formula_weight 457.60
_chemical_name_systematic
;
Dichloridobis(picolinohydrazide)cadmium(II)
;
_space_group_IT_number 15
_symmetry_cell_setting monoclinic
_symmetry_space_group_name_Hall '-C 2yc'
_symmetry_space_group_name_H-M 'C 1 2/c 1'
_atom_sites_solution_hydrogens geom
_atom_sites_solution_primary direct
_atom_sites_solution_secondary difmap
_audit_creation_method SHELXL-97
_cell_angle_alpha 90.00
_cell_angle_beta 98.221(3)
_cell_angle_gamma 90.00
_cell_formula_units_Z 4
_cell_length_a 16.9951(7)
_cell_length_b 6.7365(2)
_cell_length_c 14.3313(6)
_cell_measurement_reflns_used 2348
_cell_measurement_temperature 293(2)
_cell_measurement_theta_max 71.59
_cell_measurement_theta_min 5.26
_cell_volume 1623.89(11)
_computing_cell_refinement 'SAINT (Bruker, 1997)'
_computing_data_collection 'SMART (Bruker, 1997)'
_computing_data_reduction 'SAINT (Bruker, 1997)'
_computing_molecular_graphics 'PLATON (Spek, 2003)'
_computing_publication_material 'PLATON (Spek, 2003)'
_computing_structure_refinement 'SHELXL97 (Sheldrick, 1997)'
_computing_structure_solution 'SHELXS97 (Sheldrick, 1990)'
_diffrn_ambient_temperature 293(2)
_diffrn_measured_fraction_theta_full .976
_diffrn_measured_fraction_theta_max .976
_diffrn_measurement_device_type 'Bruker SMART 6000'
_diffrn_measurement_method '\w and \f scans'
_diffrn_radiation_monochromator 'crossed G\"obel mirrors'
_diffrn_radiation_source 'fine-focus sealed tube'
_diffrn_radiation_type CuK\a
_diffrn_radiation_wavelength 1.54178
_diffrn_reflns_av_R_equivalents 0.0363
_diffrn_reflns_av_sigmaI/netI 0.0333
_diffrn_reflns_limit_h_max 17
_diffrn_reflns_limit_h_min -20
_diffrn_reflns_limit_k_max 7
_diffrn_reflns_limit_k_min -8
_diffrn_reflns_limit_l_max 17
_diffrn_reflns_limit_l_min -16
_diffrn_reflns_number 5326
_diffrn_reflns_theta_full 66.59
_diffrn_reflns_theta_max 66.59
_diffrn_reflns_theta_min 5.26
_diffrn_standards_number 0
_exptl_absorpt_coefficient_mu 13.970
_exptl_absorpt_correction_T_max 0.247
_exptl_absorpt_correction_T_min 0.116
_exptl_absorpt_correction_type multi-scan
_exptl_absorpt_process_details '(SADABS; Bruker, 1997)'
_exptl_crystal_colour colourless
_exptl_crystal_density_diffrn 1.872
_exptl_crystal_density_method 'not measured'
_exptl_crystal_description rod
_exptl_crystal_F_000 904
_exptl_crystal_size_max 0.30
_exptl_crystal_size_mid 0.15
_exptl_crystal_size_min 0.10
_refine_diff_density_max .520
_refine_diff_density_min -.901
_refine_ls_extinction_method none
_refine_ls_goodness_of_fit_ref 1.107
_refine_ls_hydrogen_treatment constr
_refine_ls_matrix_type full
_refine_ls_number_parameters 105
_refine_ls_number_reflns 1395
_refine_ls_number_restraints 0
_refine_ls_restrained_S_all 1.107
_refine_ls_R_factor_all 0.0279
_refine_ls_R_factor_gt 0.0269
_refine_ls_shift/su_max 0.001
_refine_ls_shift/su_mean <0.001
_refine_ls_structure_factor_coef Fsqd
_refine_ls_weighting_details 'calc w=1/[\s^2^(Fo^2^)+(0.0362P)^2^+1.6198P] where P=(Fo^2^+2Fc^2^)/3'
_refine_ls_weighting_scheme calc
_refine_ls_wR_factor_gt 0.0657
_refine_ls_wR_factor_ref 0.0665
_reflns_number_gt 1349
_reflns_number_total 1395
_reflns_threshold_expression I>2\s(I)
_cod_data_source_file ci2521.cif
_cod_data_source_block I
_cod_depositor_comments
;
The following automatic conversions were performed:
'_symmetry_cell_setting' value 'Monoclinic' changed to 'monoclinic'
according to '/home/saulius/struct/CIF-dictionaries/cif_core.dic'
dictionary named 'cif_core.dic' version 2.4.1 from 2010-06-29.

Automatic conversion script
Id: cif_fix_enum 1527 2010-12-29 10:47:43Z saulius 

The following automatic conversions were performed:

'_symmetry_cell_setting' value 'Monoclinic' changed to 'monoclinic'
according to /home/saulius/struct/CIF-dictionaries/cif_core.dic
dictionary named 'cif_core.dic' version 2.4.1 from 2010-06-29.

Automatic conversion script
Id: cif_fix_values 1715 2011-07-08 13:25:40Z adriana 
;
_cod_original_sg_symbol_H-M 'C 2/c'
_cod_database_code 2216374
_cod_database_fobs_code 2216374

loop_
_symmetry_equiv_pos_as_xyz
'x, y, z'
'-x, y, -z+1/2'
'x+1/2, y+1/2, z'
'-x+1/2, y+1/2, -z+1/2'
'-x, -y, -z'
'x, -y, z-1/2'
'-x+1/2, -y+1/2, -z'
'x+1/2, -y+1/2, z-1/2'

loop_
_atom_site_type_symbol
_atom_site_label
_atom_site_fract_x
_atom_site_fract_y
_atom_site_fract_z
_atom_site_U_iso_or_equiv
_atom_site_adp_type
_atom_site_calc_flag
_atom_site_refinement_flags
_atom_site_occupancy
C C1 0.18958(16) -0.0129(4) 0.4884(2) 0.0251(6) Uani d . 1
C C2 0.26626(17) 0.0003(4) 0.4662(2) 0.0285(6) Uani d . 1
H H2 0.2758 -0.0039 0.4039 0.034 Uiso calc R 1
C C3 0.32779(17) 0.0197(4) 0.5395(2) 0.0325(7) Uani d . 1
H H3 0.3799 0.0312 0.5272 0.039 Uiso calc R 1
C C4 0.31165(19) 0.0218(5) 0.6308(3) 0.0375(7) Uani d . 1
H H4 0.3525 0.0319 0.6812 0.045 Uiso calc R 1
C C5 0.2330(2) 0.0087(5) 0.6461(2) 0.0392(8) Uani d . 1
H H5 0.2222 0.0111 0.7079 0.047 Uiso calc R 1
C C6 0.12048(16) -0.0340(4) 0.4117(2) 0.0227(5) Uani d . 1
N N1 0.17201(15) -0.0072(4) 0.57595(18) 0.0313(6) Uani d . 1
N N2 0.05532(15) -0.1154(3) 0.43715(19) 0.0253(5) Uani d . 1
H H2A 0.0547 -0.1535 0.4943 0.030 Uiso calc R 1
N N3 -0.01277(14) -0.1381(3) 0.36872(18) 0.0239(5) Uani d . 1
H H3A -0.0574 -0.1181 0.3945 0.029 Uiso calc R 1
H H3B -0.0144 -0.2608 0.3436 0.029 Uiso calc R 1
O O1 0.12502(12) 0.0236(3) 0.33022(15) 0.0307(5) Uani d . 1
Cl Cl1 0.03593(5) 0.36372(10) 0.13274(6) 0.03299(19) Uani d . 1
Cd Cd1 0.0000 0.10888(4) 0.2500 0.02458(13) Uani d S 1

loop_
_atom_site_aniso_label
_atom_site_aniso_U_11
_atom_site_aniso_U_22
_atom_site_aniso_U_33
_atom_site_aniso_U_12
_atom_site_aniso_U_13
_atom_site_aniso_U_23
C1 0.0255(15) 0.0245(13) 0.0247(16) 0.0018(10) 0.0019(11) 0.0020(10)
C2 0.0266(15) 0.0279(13) 0.0309(17) 0.0035(10) 0.0040(12) 0.0014(11)
C3 0.0203(14) 0.0309(15) 0.045(2) 0.0009(11) 0.0011(12) 0.0001(13)
C4 0.0320(17) 0.0385(17) 0.038(2) -0.0031(13) -0.0099(13) 0.0008(13)
C5 0.0374(18) 0.053(2) 0.0251(19) -0.0067(14) -0.0012(13) 0.0007(14)
C6 0.0240(13) 0.0237(13) 0.0202(15) 0.0035(10) 0.0029(10) 0.0017(10)
N1 0.0280(13) 0.0412(14) 0.0237(15) -0.0035(10) 0.0006(10) 0.0008(10)
N2 0.0239(12) 0.0305(13) 0.0207(15) -0.0016(8) 0.0006(10) 0.0032(8)
N3 0.0220(12) 0.0272(11) 0.0216(14) -0.0028(9) 0.0002(9) -0.0009(9)
O1 0.0239(10) 0.0433(12) 0.0245(12) -0.0003(8) 0.0018(8) 0.0058(9)
Cl1 0.0444(4) 0.0284(3) 0.0278(5) 0.0019(3) 0.0107(3) 0.0038(3)
Cd1 0.02608(18) 0.02668(18) 0.0197(2) 0.000 -0.00130(11) 0.000

loop_
_atom_type_symbol
_atom_type_description
_atom_type_scat_dispersion_real
_atom_type_scat_dispersion_imag
_atom_type_scat_source
C C .0181 .0091 'International Tables Vol C Tables 4.2.6.8 and 6.1.1.4'
H H .0000 .0000 'International Tables Vol C Tables 4.2.6.8 and 6.1.1.4'
N N .0311 .0180 'International Tables Vol C Tables 4.2.6.8 and 6.1.1.4'
O O .0492 .0322 'International Tables Vol C Tables 4.2.6.8 and 6.1.1.4'
Cl Cl .3639 .7018 'International Tables Vol C Tables 4.2.6.8 and 6.1.1.4'
Cd Cd .1185 4.6533 'International Tables Vol C Tables 4.2.6.8 and 6.1.1.4'

loop_
_geom_angle_atom_site_label_1
_geom_angle_atom_site_label_2
_geom_angle_atom_site_label_3
_geom_angle_site_symmetry_1
_geom_angle_site_symmetry_3
_geom_angle
N1 C1 C2 . . 124.0(3)
N1 C1 C6 . . 115.9(2)
C2 C1 C6 . . 120.1(3)
C3 C2 C1 . . 117.8(3)
C3 C2 H2 . . 121.1
C1 C2 H2 . . 121.1
C4 C3 C2 . . 119.6(3)
C4 C3 H3 . . 120.2
C2 C3 H3 . . 120.2
C3 C4 C5 . . 118.5(3)
C3 C4 H4 . . 120.7
C5 C4 H4 . . 120.7
N1 C5 C4 . . 123.0(3)
N1 C5 H5 . . 118.5
C4 C5 H5 . . 118.5
O1 C6 N2 . . 123.4(3)
O1 C6 C1 . . 120.9(2)
N2 C6 C1 . . 115.7(2)
C1 N1 C5 . . 117.1(3)
C6 N2 N3 . . 119.0(2)
C6 N2 H2A . . 120.5
N3 N2 H2A . . 120.5
N2 N3 Cd1 . . 105.50(15)
N2 N3 H3A . . 110.6
Cd1 N3 H3A . . 110.6
N2 N3 H3B . . 110.6
Cd1 N3 H3B . . 110.6
H3A N3 H3B . . 108.8
C6 O1 Cd1 . . 111.37(17)
O1 Cd1 O1 . 2 151.56(11)
O1 Cd1 N3 . . 69.56(8)
O1 Cd1 N3 2 . 90.59(8)
O1 Cd1 N3 . 2 90.59(8)
O1 Cd1 N3 2 2 69.56(8)
N3 Cd1 N3 . 2 92.74(12)
O1 Cd1 Cl1 . 2 97.38(6)
O1 Cd1 Cl1 2 2 101.77(5)
N3 Cd1 Cl1 . 2 86.86(6)
N3 Cd1 Cl1 2 2 171.32(6)
O1 Cd1 Cl1 . . 101.77(5)
O1 Cd1 Cl1 2 . 97.38(6)
N3 Cd1 Cl1 . . 171.32(6)
N3 Cd1 Cl1 2 . 86.86(6)
Cl1 Cd1 Cl1 2 . 94.84(3)

loop_
_geom_bond_atom_site_label_1
_geom_bond_atom_site_label_2
_geom_bond_site_symmetry_2
_geom_bond_distance
C1 N1 . 1.331(4)
C1 C2 . 1.388(4)
C1 C6 . 1.497(4)
C2 C3 . 1.378(4)
C2 H2 . 0.93
C3 C4 . 1.375(5)
C3 H3 . 0.93
C4 C5 . 1.387(5)
C4 H4 . 0.93
C5 N1 . 1.342(4)
C5 H5 . 0.93
C6 O1 . 1.243(4)
C6 N2 . 1.332(4)
N2 N3 . 1.414(3)
N2 H2A . 0.86
N3 Cd1 . 2.412(2)
N3 H3A . 0.90
N3 H3B . 0.90
O1 Cd1 . 2.338(2)
Cl1 Cd1 . 2.5372(7)
Cd1 O1 2 2.338(2)
Cd1 N3 2 2.412(2)
Cd1 Cl1 2 2.5371(7)

loop_
_geom_hbond_atom_site_label_D
_geom_hbond_atom_site_label_H
_geom_hbond_atom_site_label_A
_geom_hbond_site_symmetry_A
_geom_hbond_distance_DH
_geom_hbond_distance_HA
_geom_hbond_distance_DA
_geom_hbond_angle_DHA
N2 H2A Cl1 6_556 0.86 2.49 3.321(3) 161
N3 H3A N1 5_556 0.90 2.22 3.086(4) 162
N3 H3B Cl1 2_545 0.90 2.59 3.379(2) 147

loop_
_geom_torsion_atom_site_label_1
_geom_torsion_atom_site_label_2
_geom_torsion_atom_site_label_3
_geom_torsion_atom_site_label_4
_geom_torsion_site_symmetry_4
_geom_torsion
N1 C1 C2 C3 . 0.3(4)
C6 C1 C2 C3 . 179.9(3)
C1 C2 C3 C4 . 1.1(4)
C2 C3 C4 C5 . -1.4(5)
C3 C4 C5 N1 . 0.4(5)
N1 C1 C6 O1 . 155.8(3)
C2 C1 C6 O1 . -23.9(4)
N1 C1 C6 N2 . -23.6(4)
C2 C1 C6 N2 . 156.7(3)
C2 C1 N1 C5 . -1.2(4)
C6 C1 N1 C5 . 179.1(3)
C4 C5 N1 C1 . 0.9(5)
O1 C6 N2 N3 . -0.1(4)
C1 C6 N2 N3 . 179.3(2)
C6 N2 N3 Cd1 . -24.3(3)
N2 C6 O1 Cd1 . 26.2(3)
C1 C6 O1 Cd1 . -153.2(2)
C6 O1 Cd1 O1 2 -75.72(18)
C6 O1 Cd1 N3 . -27.42(18)
C6 O1 Cd1 N3 2 -120.12(19)
C6 O1 Cd1 Cl1 2 56.43(19)
C6 O1 Cd1 Cl1 . 152.96(18)
N2 N3 Cd1 O1 . 25.21(15)
N2 N3 Cd1 O1 2 -175.62(16)
N2 N3 Cd1 N3 2 114.82(18)
N2 N3 Cd1 Cl1 2 -73.86(16)
